data_2233360
loop_
_publ_author_name
'Garudachari, B.'
'Isloor, Arun M.'
'Satyanarayan, M. N.'
'Gerber, Thomas'
'Hosten, Eric'
'Betz, Richard'

_publ_section_title
;
 Diethyl 2-{[2-(trifluoromethyl)anilino]methylidene}propanedioate
;
_journal_coeditor_code BG2441
_journal_issue 2
_journal_name_full 'Acta Crystallographica Section E'
_journal_page_first o514
_journal_page_last o515
_journal_paper_doi 10.1107/S1600536812002590
_journal_volume 68
_journal_year 2012
_chemical_formula_iupac 'C15 H16 F3 N O4'
_chemical_formula_moiety 'C15 H16 F3 N O4'
_chemical_formula_sum 'C15 H16 F3 N O4'
_chemical_formula_weight 331.29
_chemical_melting_point 357.0(10)
_chemical_name_systematic
;
Diethyl 2-{[2-(trifluoromethyl)anilino]methylidene}propanedioate
;
_space_group_IT_number 2
_symmetry_cell_setting triclinic
_symmetry_space_group_name_Hall '-P 1'
_symmetry_space_group_name_H-M 'P -1'
_atom_sites_solution_hydrogens geom
_atom_sites_solution_primary direct
_atom_sites_solution_secondary difmap
_audit_creation_method SHELXL-97
_cell_angle_alpha 95.1930(10)
_cell_angle_beta 109.1830(10)
_cell_angle_gamma 99.4050(10)
_cell_formula_units_Z 2
_cell_length_a 7.8080(2)
_cell_length_b 10.1485(3)
_cell_length_c 10.5265(3)
_cell_measurement_reflns_used 7916
_cell_measurement_temperature 200(2)
_cell_measurement_theta_max 28.33
_cell_measurement_theta_min 2.82
_cell_volume 767.85(4)
_computing_cell_refinement 'SAINT (Bruker, 2010)'
_computing_data_collection 'APEX2 (Bruker, 2010)'
_computing_data_reduction 'SAINT (Bruker, 2010)'
_computing_molecular_graphics 'ORTEP-3 (Farrugia, 1997) and Mercury (Macrae <i>et al.</i>, 2008)'
_computing_publication_material 'SHELXL97 (Sheldrick, 2008) and PLATON (Spek, 2009)'
_computing_structure_refinement 'SHELXL97 (Sheldrick, 2008)'
_computing_structure_solution 'SIR97 (Altomare <i>et al.</i>, 1999)'
_diffrn_ambient_temperature 200(2)
_diffrn_measured_fraction_theta_full 0.994
_diffrn_measured_fraction_theta_max 0.994
_diffrn_measurement_device_type 'Bruker APEXII CCD'
_diffrn_measurement_method '\f and \w scans'
_diffrn_radiation_monochromator graphite
_diffrn_radiation_source 'fine-focus sealed tube'
_diffrn_radiation_type MoK\a
_diffrn_radiation_wavelength 0.71073
_diffrn_reflns_av_R_equivalents 0.0137
_diffrn_reflns_av_sigmaI/netI 0.0127
_diffrn_reflns_limit_h_max 10
_diffrn_reflns_limit_h_min -10
_diffrn_reflns_limit_k_max 13
_diffrn_reflns_limit_k_min -13
_diffrn_reflns_limit_l_max 14
_diffrn_reflns_limit_l_min -14
_diffrn_reflns_number 13616
_diffrn_reflns_theta_full 28.36
_diffrn_reflns_theta_max 28.36
_diffrn_reflns_theta_min 2.06
_exptl_absorpt_coefficient_mu 0.127
_exptl_absorpt_correction_T_max 1.000
_exptl_absorpt_correction_T_min 0.9457
_exptl_absorpt_correction_type multi-scan
_exptl_absorpt_process_details
;
(SADABS; Bruker, 2008)
;
_exptl_crystal_colour colourless
_exptl_crystal_density_diffrn 1.433
_exptl_crystal_density_method 'not measured'
_exptl_crystal_description platelet
_exptl_crystal_F_000 344
_exptl_crystal_size_max 0.55
_exptl_crystal_size_mid 0.39
_exptl_crystal_size_min 0.09
_refine_diff_density_max 0.391
_refine_diff_density_min -0.335
_refine_ls_extinction_method none
_refine_ls_goodness_of_fit_ref 1.048
_refine_ls_hydrogen_treatment constr
_refine_ls_matrix_type full
_refine_ls_number_parameters 210
_refine_ls_number_reflns 3825
_refine_ls_number_restraints 0
_refine_ls_restrained_S_all 1.048
_refine_ls_R_factor_all 0.0515
_refine_ls_R_factor_gt 0.0437
_refine_ls_shift/su_max 0.000
_refine_ls_shift/su_mean 0.000
_refine_ls_structure_factor_coef Fsqd
_refine_ls_weighting_details 'calc w=1/[\s^2^(Fo^2^)+(0.0646P)^2^+0.2686P] where P=(Fo^2^+2Fc^2^)/3'
_refine_ls_weighting_scheme calc
_refine_ls_wR_factor_gt 0.1212
_refine_ls_wR_factor_ref 0.1283
_reflns_number_gt 3240
_reflns_number_total 3825
_reflns_threshold_expression I>2sigma(I)
_cod_data_source_file bg2441.cif
_cod_data_source_block I
_cod_original_cell_volume 767.84(4)
_cod_database_code 2233360
_cod_database_fobs_code 2233360

loop_
_symmetry_equiv_pos_as_xyz
'x, y, z'
'-x, -y, -z'

loop_
_atom_site_type_symbol
_atom_site_label
_atom_site_fract_x
_atom_site_fract_y
_atom_site_fract_z
_atom_site_U_iso_or_equiv
_atom_site_adp_type
_atom_site_calc_flag
_atom_site_refinement_flags
_atom_site_occupancy
_atom_site_symmetry_multiplicity
F F1 0.3636(2) -0.04352(13) 0.35986(11) 0.0857(5) Uani d . 1 1
F F2 0.3880(2) 0.16548(13) 0.34858(11) 0.0744(4) Uani d . 1 1
F F3 0.60489(16) 0.07240(15) 0.33735(11) 0.0755(4) Uani d . 1 1
O O1 0.86819(16) 0.61635(10) 0.03165(10) 0.0418(3) Uani d . 1 1
O O2 0.68442(13) 0.44254(9) -0.12584(9) 0.0335(2) Uani d . 1 1
O O3 0.71583(16) 0.42107(11) 0.32438(10) 0.0431(3) Uani d . 1 1
O O4 0.82996(15) 0.61975(10) 0.27787(9) 0.0374(2) Uani d . 1 1
N N1 0.49938(14) 0.23376(10) 0.11834(10) 0.0264(2) Uani d . 1 1
H H1 0.5378 0.2582 0.2071 0.032 Uiso calc R 1 1
C C1 0.36699(16) 0.11270(12) 0.06191(12) 0.0251(2) Uani d . 1 1
C C2 0.32968(18) 0.02013(13) 0.14539(13) 0.0295(3) Uani d . 1 1
C C3 0.20078(19) -0.10035(13) 0.08848(15) 0.0345(3) Uani d . 1 1
H H3 0.1757 -0.1621 0.1459 0.041 Uiso calc R 1 1
C C4 0.10908(19) -0.13115(13) -0.05021(15) 0.0360(3) Uani d . 1 1
H H4 0.0239 -0.2147 -0.0890 0.043 Uiso calc R 1 1
C C5 0.1430(2) -0.03872(15) -0.13194(15) 0.0376(3) Uani d . 1 1
H H5 0.0788 -0.0587 -0.2275 0.045 Uiso calc R 1 1
C C6 0.26878(19) 0.08245(14) -0.07735(13) 0.0335(3) Uani d . 1 1
H H6 0.2882 0.1454 -0.1353 0.040 Uiso calc R 1 1
C C7 0.4211(2) 0.05075(16) 0.29631(15) 0.0439(4) Uani d . 1 1
C C8 0.57087(16) 0.31427(12) 0.04683(12) 0.0247(2) Uani d . 1 1
H H8 0.5348 0.2837 -0.0480 0.030 Uiso calc R 1 1
C C9 0.69146(16) 0.43685(12) 0.09707(12) 0.0246(2) Uani d . 1 1
C C10 0.75905(16) 0.51016(12) 0.00254(12) 0.0263(2) Uani d . 1 1
C C11 0.7483(2) 0.50110(15) -0.22660(14) 0.0353(3) Uani d . 1 1
H H11A 0.8853 0.5197 -0.1952 0.042 Uiso calc R 1 1
H H11B 0.7065 0.5872 -0.2421 0.042 Uiso calc R 1 1
C C12 0.6691(3) 0.4020(2) -0.35413(17) 0.0588(5) Uani d . 1 1
H H12A 0.5338 0.3800 -0.3810 0.088 Uiso calc R 1 1
H H12B 0.7180 0.3196 -0.3391 0.088 Uiso calc R 1 1
H H12C 0.7030 0.4411 -0.4265 0.088 Uiso calc R 1 1
C C13 0.74669(17) 0.48967(13) 0.24184(13) 0.0287(3) Uani d . 1 1
C C14 0.8920(2) 0.67197(15) 0.42245(14) 0.0432(4) Uani d . 1 1
H H14A 1.0000 0.6351 0.4733 0.052 Uiso calc R 1 1
H H14B 0.7915 0.6459 0.4588 0.052 Uiso calc R 1 1
C C15 0.9441(4) 0.82171(18) 0.43692(19) 0.0652(6) Uani d . 1 1
H H15A 1.0332 0.8459 0.3913 0.098 Uiso calc R 1 1
H H15B 1.0003 0.8600 0.5337 0.098 Uiso calc R 1 1
H H15C 0.8332 0.8578 0.3953 0.098 Uiso calc R 1 1

loop_
_atom_site_aniso_label
_atom_site_aniso_U_11
_atom_site_aniso_U_22
_atom_site_aniso_U_33
_atom_site_aniso_U_12
_atom_site_aniso_U_13
_atom_site_aniso_U_23
F1 0.1160(11) 0.0754(8) 0.0410(6) -0.0340(7) 0.0158(6) 0.0275(6)
F2 0.1112(10) 0.0703(8) 0.0401(6) 0.0085(7) 0.0324(6) -0.0040(5)
F3 0.0501(6) 0.1190(11) 0.0426(6) 0.0030(6) -0.0001(5) 0.0263(6)
O1 0.0542(6) 0.0302(5) 0.0357(5) -0.0117(4) 0.0186(5) 0.0039(4)
O2 0.0392(5) 0.0344(5) 0.0256(4) -0.0053(4) 0.0160(4) 0.0038(4)
O3 0.0599(7) 0.0368(5) 0.0243(5) -0.0072(5) 0.0115(4) 0.0062(4)
O4 0.0508(6) 0.0286(5) 0.0254(5) -0.0056(4) 0.0111(4) 0.0000(4)
N1 0.0288(5) 0.0256(5) 0.0226(5) -0.0010(4) 0.0092(4) 0.0048(4)
C1 0.0255(5) 0.0230(5) 0.0274(6) 0.0017(4) 0.0115(4) 0.0046(4)
C2 0.0320(6) 0.0278(6) 0.0307(6) 0.0035(5) 0.0137(5) 0.0088(5)
C3 0.0378(7) 0.0252(6) 0.0434(7) 0.0022(5) 0.0186(6) 0.0106(5)
C4 0.0340(6) 0.0251(6) 0.0459(8) -0.0017(5) 0.0156(6) -0.0011(5)
C5 0.0372(7) 0.0377(7) 0.0313(7) -0.0039(6) 0.0108(5) -0.0015(5)
C6 0.0350(6) 0.0341(7) 0.0278(6) -0.0034(5) 0.0112(5) 0.0058(5)
C7 0.0511(8) 0.0435(8) 0.0324(7) -0.0059(6) 0.0140(6) 0.0135(6)
C8 0.0260(5) 0.0246(5) 0.0245(5) 0.0034(4) 0.0108(4) 0.0051(4)
C9 0.0265(5) 0.0236(5) 0.0239(6) 0.0030(4) 0.0098(4) 0.0050(4)
C10 0.0282(5) 0.0247(5) 0.0270(6) 0.0036(4) 0.0111(5) 0.0061(4)
C11 0.0411(7) 0.0387(7) 0.0315(7) 0.0042(6) 0.0197(6) 0.0133(5)
C12 0.0817(13) 0.0610(11) 0.0340(8) -0.0048(9) 0.0308(9) 0.0038(7)
C13 0.0301(6) 0.0277(6) 0.0254(6) 0.0014(5) 0.0080(5) 0.0046(5)
C14 0.0556(9) 0.0387(8) 0.0251(6) -0.0028(6) 0.0083(6) -0.0011(5)
C15 0.1017(16) 0.0404(9) 0.0358(8) -0.0061(9) 0.0137(9) -0.0067(7)

loop_
_atom_type_symbol
_atom_type_description
_atom_type_scat_dispersion_real
_atom_type_scat_dispersion_imag
_atom_type_scat_source
C C 0.0033 0.0016 'International Tables Vol C Tables 4.2.6.8 and 6.1.1.4'
H H 0.0000 0.0000 'International Tables Vol C Tables 4.2.6.8 and 6.1.1.4'
F F 0.0171 0.0103 'International Tables Vol C Tables 4.2.6.8 and 6.1.1.4'
N N 0.0061 0.0033 'International Tables Vol C Tables 4.2.6.8 and 6.1.1.4'
O O 0.0106 0.0060 'International Tables Vol C Tables 4.2.6.8 and 6.1.1.4'

loop_
_geom_angle_atom_site_label_1
_geom_angle_atom_site_label_2
_geom_angle_atom_site_label_3
_geom_angle
C10 O2 C11 116.56(10)
C13 O4 C14 115.84(10)
C8 N1 C1 124.71(10)
C8 N1 H1 117.6
C1 N1 H1 117.6
C6 C1 C2 118.40(11)
C6 C1 N1 120.99(11)
C2 C1 N1 120.61(11)
C3 C2 C1 120.22(12)
C3 C2 C7 118.76(12)
C1 C2 C7 120.98(11)
C4 C3 C2 120.77(12)
C4 C3 H3 119.6
C2 C3 H3 119.6
C3 C4 C5 118.95(12)
C3 C4 H4 120.5
C5 C4 H4 120.5
C4 C5 C6 121.24(13)
C4 C5 H5 119.4
C6 C5 H5 119.4
C5 C6 C1 120.37(12)
C5 C6 H6 119.8
C1 C6 H6 119.8
F1 C7 F3 108.38(14)
F1 C7 F2 105.40(15)
F3 C7 F2 103.63(14)
F1 C7 C2 113.24(13)
F3 C7 C2 113.39(13)
F2 C7 C2 112.06(13)
N1 C8 C9 126.33(11)
N1 C8 H8 116.8
C9 C8 H8 116.8
C8 C9 C13 118.72(10)
C8 C9 C10 118.54(11)
C13 C9 C10 122.74(10)
O1 C10 O2 122.13(11)
O1 C10 C9 126.34(12)
O2 C10 C9 111.52(10)
O2 C11 C12 107.34(12)
O2 C11 H11A 110.2
C12 C11 H11A 110.2
O2 C11 H11B 110.2
C12 C11 H11B 110.2
H11A C11 H11B 108.5
C11 C12 H12A 109.5
C11 C12 H12B 109.5
H12A C12 H12B 109.5
C11 C12 H12C 109.5
H12A C12 H12C 109.5
H12B C12 H12C 109.5
O3 C13 O4 121.74(12)
O3 C13 C9 122.85(11)
O4 C13 C9 115.40(10)
O4 C14 C15 107.04(12)
O4 C14 H14A 110.3
C15 C14 H14A 110.3
O4 C14 H14B 110.3
C15 C14 H14B 110.3
H14A C14 H14B 108.6
C14 C15 H15A 109.5
C14 C15 H15B 109.5
H15A C15 H15B 109.5
C14 C15 H15C 109.5
H15A C15 H15C 109.5
H15B C15 H15C 109.5

loop_
_geom_bond_atom_site_label_1
_geom_bond_atom_site_label_2
_geom_bond_distance
F1 C7 1.3179(16)
F2 C7 1.342(2)
F3 C7 1.329(2)
O1 C10 1.2042(15)
O2 C10 1.3492(15)
O2 C11 1.4464(14)
O3 C13 1.2207(16)
O4 C13 1.3327(15)
O4 C14 1.4551(16)
N1 C8 1.3357(14)
N1 C1 1.4071(15)
N1 H1 0.8800
C1 C6 1.3908(17)
C1 C2 1.4029(16)
C2 C3 1.3913(18)
C2 C7 1.4909(19)
C3 C4 1.378(2)
C3 H3 0.9500
C4 C5 1.380(2)
C4 H4 0.9500
C5 C6 1.3832(18)
C5 H5 0.9500
C6 H6 0.9500
C8 C9 1.3728(16)
C8 H8 0.9500
C9 C13 1.4630(17)
C9 C10 1.4741(16)
C11 C12 1.484(2)
C11 H11A 0.9900
C11 H11B 0.9900
C12 H12A 0.9800
C12 H12B 0.9800
C12 H12C 0.9800
C14 C15 1.488(2)
C14 H14A 0.9900
C14 H14B 0.9900
C15 H15A 0.9800
C15 H15B 0.9800
C15 H15C 0.9800

loop_
_geom_hbond_atom_site_label_D
_geom_hbond_atom_site_label_H
_geom_hbond_atom_site_label_A
_geom_hbond_site_symmetry_A
_geom_hbond_distance_DH
_geom_hbond_distance_HA
_geom_hbond_distance_DA
_geom_hbond_angle_DHA
N1 H1 F2 . 0.88 2.35 2.9330(15) 124.1
N1 H1 F3 . 0.88 2.45 2.9242(15) 113.9
N1 H1 O3 . 0.88 1.99 2.6399(14) 130.2
C3 H3 F1 . 0.95 2.33 2.6805(19) 101.0
C4 H4 O1 1_445 0.95 2.60 3.2766(17) 128.5

loop_
_geom_torsion_atom_site_label_1
_geom_torsion_atom_site_label_2
_geom_torsion_atom_site_label_3
_geom_torsion_atom_site_label_4
_geom_torsion
C8 N1 C1 C6 -14.70(19)
C8 N1 C1 C2 165.95(11)
C6 C1 C2 C3 1.70(19)
N1 C1 C2 C3 -178.93(11)
C6 C1 C2 C7 -175.94(13)
N1 C1 C2 C7 3.43(19)
C1 C2 C3 C4 0.5(2)
C7 C2 C3 C4 178.20(13)
C2 C3 C4 C5 -1.9(2)
C3 C4 C5 C6 1.0(2)
C4 C5 C6 C1 1.2(2)
C2 C1 C6 C5 -2.6(2)
N1 C1 C6 C5 178.08(12)
C3 C2 C7 F1 -1.0(2)
C1 C2 C7 F1 176.66(14)
C3 C2 C7 F3 123.02(15)
C1 C2 C7 F3 -59.31(19)
C3 C2 C7 F2 -120.09(15)
C1 C2 C7 F2 57.59(18)
C1 N1 C8 C9 175.78(12)
N1 C8 C9 C13 -1.73(19)
N1 C8 C9 C10 178.62(11)
C11 O2 C10 O1 2.65(19)
C11 O2 C10 C9 -176.71(10)
C8 C9 C10 O1 -177.98(13)
C13 C9 C10 O1 2.4(2)
C8 C9 C10 O2 1.34(16)
C13 C9 C10 O2 -178.29(11)
C10 O2 C11 C12 172.35(13)
C14 O4 C13 O3 3.8(2)
C14 O4 C13 C9 -177.67(12)
C8 C9 C13 O3 12.48(19)
C10 C9 C13 O3 -167.89(13)
C8 C9 C13 O4 -166.01(11)
C10 C9 C13 O4 13.62(18)
C13 O4 C14 C15 -168.58(15)

loop_
_cod_related_entry_id
_cod_related_entry_database
_cod_related_entry_code
1 ChemSpider 2361814
